data_7110544
loop_
_publ_author_name
'Zaman, Md. Badruz'
'Tomura, Masaaki'
'Yamashita, Yoshiro'

_publ_section_title
;
 Novel supramolecular synthon in crystal engineering: ionic complexes of
 4,4'-bipyridine and 1,2-bis(2-pyridyl)ethylene with
 2,5-dichloro-3,6-dihydroxy-1,4-benzoquinone
;
_journal_coden_ASTM CHCOFS
_journal_issue 11
_journal_name_full
;
 Chemical Communications (Cambridge, United Kingdom)
;
_journal_page_first 999
_journal_page_last 1000
_journal_paper_doi 10.1039/a902305d
_journal_year 1999
_chemical_formula_moiety 'C10 H10 N2, C6 Cl2 O4'
_chemical_formula_sum 'C16 H10 Cl2 N2 O4'
_chemical_formula_weight 365.16
_chemical_melting_point 228
_chemical_name_systematic
; 
 complex of 4,4'-bipyridine and 2,5-dichloro-3,6-dihydroxy-1,4-benzoquinone
;
_space_group_IT_number 14
_symmetry_cell_setting monoclinic
_symmetry_Int_Tables_number 14
_symmetry_space_group_name_Hall '-P 2yn'
_symmetry_space_group_name_H-M 'P 1 21/n 1'
_atom_sites_solution_hydrogens difmap
_atom_sites_solution_primary direct
_atom_sites_solution_secondary difmap
_cell_angle_alpha 90.00
_cell_angle_beta 94.986(8)
_cell_angle_gamma 90.00
_cell_formula_units_Z 2
_cell_length_a 8.2377(7)
_cell_length_b 5.9650(6)
_cell_length_c 15.0893(10)
_cell_measurement_reflns_used 25
_cell_measurement_temperature 293
_cell_measurement_theta_max 43.32
_cell_measurement_theta_min 20.96
_cell_volume 738.65(11)
_computing_cell_refinement 'Enraf-Nonius CAD4 Express'
_computing_data_collection 'Enraf-Nonius CAD4 Express'
_computing_data_reduction teXsan
_computing_structure_refinement SHELXL-93
_computing_structure_solution SHELXS-86
_diffrn_ambient_temperature 293
_diffrn_measurement_device 'Enraf-Nonius CAD4 diffractometer'
_diffrn_measurement_method BISECT
_diffrn_radiation_monochromator graphite
_diffrn_radiation_source 'fine-focus sealed tube'
_diffrn_radiation_type 'Cu K\a'
_diffrn_radiation_wavelength 1.54178
_diffrn_reflns_av_R_equivalents 0.0216
_diffrn_reflns_av_sigmaI/netI 0.0280
_diffrn_reflns_limit_h_max 10
_diffrn_reflns_limit_h_min -10
_diffrn_reflns_limit_k_max 0
_diffrn_reflns_limit_k_min -7
_diffrn_reflns_limit_l_max 18
_diffrn_reflns_limit_l_min 0
_diffrn_reflns_number 1566
_diffrn_reflns_reduction_process 'Lp corrections applied'
_diffrn_reflns_theta_max 74.23
_diffrn_reflns_theta_min 5.89
_diffrn_standards_decay_% -0.18
_diffrn_standards_interval_count 120
_diffrn_standards_number 3
_exptl_absorpt_coefficient_mu 4.193
_exptl_absorpt_correction_type none
_exptl_crystal_colour brown
_exptl_crystal_density_diffrn 1.642
_exptl_crystal_density_method 'not measured'
_exptl_crystal_description plate
_exptl_crystal_F_000 372
_exptl_crystal_size_max 0.20
_exptl_crystal_size_mid 0.10
_exptl_crystal_size_min 0.10
_refine_diff_density_max 0.234
_refine_diff_density_min -0.259
_refine_ls_goodness_of_fit_all 1.057
_refine_ls_goodness_of_fit_obs 1.067
_refine_ls_hydrogen_treatment refall
_refine_ls_matrix_type full
_refine_ls_number_constraints 0
_refine_ls_number_parameters 129
_refine_ls_number_reflns 1508
_refine_ls_number_restraints 0
_refine_ls_restrained_S_all 1.157
_refine_ls_restrained_S_obs 1.067
_refine_ls_R_factor_all 0.0506
_refine_ls_R_factor_obs 0.0366
_refine_ls_shift/esd_max -0.001
_refine_ls_shift/esd_mean 0.000
_refine_ls_structure_factor_coef Fsqd
_refine_ls_weighting_details 'w=1/[\s^2^(Fo^2^)+(0.0536P)^2^+0.3405P] where P=(Fo^2^+2Fc^2^)/3'
_refine_ls_weighting_scheme calc
_refine_ls_wR_factor_all 0.1112
_refine_ls_wR_factor_obs 0.0932
_reflns_number_observed 1265
_reflns_number_total 1509
_reflns_observed_criterion I>2\s(I)
_cod_data_source_file 902305dsup1.cif
_cod_data_source_block 1
_cod_depositor_comments
;
The following automatic conversions were performed:

'_refine_ls_weighting_scheme' value 'calc
w=1/[\s^2^(Fo^2^)+(0.0536P)^2^+0.3405P] where P=(Fo^2^+2Fc^2^)/3' was
changed to 'calc'. New tag '_refine_ls_weighting_details' was
created. The value of the new tag was set to
'w=1/[\s^2^(Fo^2^)+(0.0536P)^2^+0.3405P] where P=(Fo^2^+2Fc^2^)/3'.

Automatic conversion script
Id: cif_fix_values 3143 2015-03-26 13:38:13Z robertas 
;
_cod_original_sg_symbol_H-M 'P 21/n'
_cod_database_code 7110544

loop_
_symmetry_equiv_pos_as_xyz
'x, y, z'
'-x+1/2, y+1/2, -z+1/2'
'-x, -y, -z'
'x-1/2, -y-1/2, z-1/2'

loop_
_atom_site_aniso_label
_atom_site_aniso_U_11
_atom_site_aniso_U_22
_atom_site_aniso_U_33
_atom_site_aniso_U_23
_atom_site_aniso_U_13
_atom_site_aniso_U_12
Cl(1) 0.0472(3) 0.0352(3) 0.0367(3) -0.0033(2) 0.0044(2) -0.0059(2)
O(1) 0.0472(8) 0.0382(8) 0.0312(7) 0.0077(6) 0.0066(6) -0.0065(7)
O(2) 0.0768(12) 0.0446(9) 0.0243(7) -0.0003(7) 0.0084(7) -0.0116(8)
N(1) 0.0504(11) 0.0437(10) 0.0243(8) 0.0072(8) 0.0014(7) -0.0062(9)
C(1) 0.076(2) 0.0395(12) 0.0270(10) -0.0032(10) 0.0105(11) 0.0023(13)
C(2) 0.072(2) 0.0315(11) 0.0282(10) -0.0008(9) 0.0055(10) 0.0098(11)
C(3) 0.0367(10) 0.0268(9) 0.0251(10) -0.0001(8) 0.0018(7) -0.0047(8)
C(4) 0.0484(12) 0.0376(11) 0.0288(10) 0.0023(9) 0.0045(9) 0.0094(10)
C(5) 0.0487(13) 0.0456(13) 0.0338(11) 0.0081(10) 0.0015(9) 0.0076(11)
C(6) 0.0362(10) 0.0285(9) 0.0282(10) -0.0001(8) 0.0012(8) -0.0002(8)
C(7) 0.0338(10) 0.0287(9) 0.0275(9) 0.0048(8) 0.0034(7) 0.0049(8)
C(8) 0.0399(11) 0.0310(10) 0.0254(9) 0.0031(8) 0.0034(8) 0.0039(8)

loop_
_atom_site_label
_atom_site_type_symbol
_atom_site_fract_x
_atom_site_fract_y
_atom_site_fract_z
_atom_site_U_iso_or_equiv
_atom_site_thermal_displace_type
_atom_site_occupancy
_atom_site_calc_flag
Cl(1) Cl 0.30180(7) 0.09465(9) 0.90794(3) 0.0397(2) Uani 1 d
O(1) O 0.3459(2) 0.2092(3) 1.10290(9) 0.0386(4) Uani 1 d
O(2) O 0.5129(2) 0.5509(3) 1.17706(10) 0.0484(5) Uani 1 d
N(1) N 0.4323(2) 0.1689(3) 0.27822(12) 0.0396(4) Uani 1 d
H(1) H 0.4158(40) 0.2135(57) 0.2153(23) 0.073(10) Uiso 1 d
C(1) C 0.5136(4) -0.0192(4) 0.2977(2) 0.0472(6) Uani 1 d
H(1A) H 0.5508(36) -0.1061(48) 0.2500(21) 0.059(9) Uiso 1 d
C(2) C 0.5406(3) -0.0890(4) 0.38424(15) 0.0438(6) Uani 1 d
H(2) H 0.5979(38) -0.2286(60) 0.3964(21) 0.069(9) Uiso 1 d
C(3) C 0.4842(2) 0.0357(3) 0.45275(12) 0.0296(4) Uani 1 d
C(4) C 0.3985(3) 0.2307(4) 0.42938(14) 0.0382(5) Uani 1 d
H(4) H 0.3586(34) 0.3280(50) 0.4714(20) 0.053(8) Uiso 1 d
C(5) C 0.3756(3) 0.2947(4) 0.3419(2) 0.0428(5) Uani 1 d
H(5) H 0.3193(38) 0.4387(53) 0.3248(20) 0.061(9) Uiso 1 d
C(6) C 0.4091(3) 0.3167(3) 0.95957(13) 0.0311(4) Uani 1 d
C(7) C 0.4141(2) 0.3369(3) 1.05135(13) 0.0300(4) Uani 1 d
C(8) C 0.5117(3) 0.5349(3) 1.09539(13) 0.0321(4) Uani 1 d

loop_
_atom_type_symbol
_atom_type_description
_atom_type_scat_dispersion_real
_atom_type_scat_dispersion_imag
_atom_type_scat_source
C C 0.0181 0.0091 'International Tables Vol C Tables 4.2.6.8 and 6.1.1.4'
H H 0.0000 0.0000 'International Tables Vol C Tables 4.2.6.8 and 6.1.1.4'
Cl Cl 0.3639 0.7018 'International Tables Vol C Tables 4.2.6.8 and 6.1.1.4'
N N 0.0311 0.0180 'International Tables Vol C Tables 4.2.6.8 and 6.1.1.4'
O O 0.0492 0.0322 'International Tables Vol C Tables 4.2.6.8 and 6.1.1.4'

loop_
_geom_angle_atom_site_label_1
_geom_angle_atom_site_label_2
_geom_angle_atom_site_label_3
_geom_angle
_geom_angle_site_symmetry_1
_geom_angle_site_symmetry_2
_geom_angle_site_symmetry_3
_geom_angle_publ_flag
C(1) N(1) C(5) 121.1(2) 1_555 1_555 1_555 yes
C(1) N(1) H(1) 117.9(20) 1_555 1_555 1_555 yes
C(5) N(1) H(1) 121.0(20) 1_555 1_555 1_555 yes
N(1) C(1) C(2) 120.3(2) 1_555 1_555 1_555 yes
N(1) C(1) H(1A) 118.6(18) 1_555 1_555 1_555 yes
C(2) C(1) H(1A) 121.0(18) 1_555 1_555 1_555 yes
C(1) C(2) C(3) 120.7(2) 1_555 1_555 1_555 yes
C(1) C(2) H(2) 118.6(19) 1_555 1_555 1_555 yes
C(3) C(2) H(2) 120.7(19) 1_555 1_555 1_555 yes
C(2) C(3) C(4) 117.1(2) 1_555 1_555 1_555 yes
C(2) C(3) C(3) 121.2(2) 1_555 1_555 3_656 yes
C(4) C(3) C(3) 121.6(2) 1_555 1_555 3_656 yes
C(5) C(4) C(3) 120.1(2) 1_555 1_555 1_555 yes
C(5) C(4) H(4) 116.8(18) 1_555 1_555 1_555 yes
C(3) C(4) H(4) 123.0(18) 1_555 1_555 1_555 yes
N(1) C(5) C(4) 120.6(2) 1_555 1_555 1_555 yes
N(1) C(5) H(5) 118.7(18) 1_555 1_555 1_555 yes
C(4) C(5) H(5) 120.7(18) 1_555 1_555 1_555 yes
C(7) C(6) C(8) 123.9(2) 1_555 1_555 3_667 yes
C(7) C(6) Cl(1) 118.9(2) 1_555 1_555 1_555 yes
C(8) C(6) Cl(1) 117.2(2) 3_667 1_555 1_555 yes
O(1) C(7) C(6) 126.1(2) 1_555 1_555 1_555 yes
O(1) C(7) C(8) 116.2(2) 1_555 1_555 1_555 yes
C(6) C(7) C(8) 117.7(2) 1_555 1_555 1_555 yes
O(2) C(8) C(6) 125.0(2) 1_555 1_555 3_667 yes
O(2) C(8) C(7) 116.5(2) 1_555 1_555 1_555 yes
C(6) C(8) C(7) 118.4(2) 3_667 1_555 1_555 yes

loop_
_geom_bond_atom_site_label_1
_geom_bond_atom_site_label_2
_geom_bond_distance
_geom_bond_site_symmetry_1
_geom_bond_site_symmetry_2
_geom_bond_publ_flag
Cl(1) C(6) 1.739(2) 1_555 1_555 yes
O(1) C(7) 1.256(2) 1_555 1_555 yes
O(2) C(8) 1.235(2) 1_555 1_555 yes
N(1) C(1) 1.327(3) 1_555 1_555 yes
N(1) C(5) 1.336(3) 1_555 1_555 yes
N(1) H(1) 0.98(3) 1_555 1_555 yes
C(1) C(2) 1.370(3) 1_555 1_555 yes
C(1) H(1A) 0.96(3) 1_555 1_555 yes
C(2) C(3) 1.386(3) 1_555 1_555 yes
C(2) H(2) 0.97(3) 1_555 1_555 yes
C(3) C(4) 1.390(3) 1_555 1_555 yes
C(3) C(3) 1.489(4) 1_555 3_656 yes
C(4) C(5) 1.371(3) 1_555 1_555 yes
C(4) H(4) 0.94(3) 1_555 1_555 yes
C(5) H(5) 1.00(3) 1_555 1_555 yes
C(6) C(7) 1.387(3) 1_555 1_555 yes
C(6) C(8) 1.411(3) 1_555 3_667 yes
C(7) C(8) 1.546(3) 1_555 1_555 yes
C(8) C(6) 1.411(3) 1_555 3_667 yes
